data_7712363
loop_
_publ_author_name
'Ordyszewska, Anna'
'Chojnacki, Jaros\/law'
'Grubba, Rafa\/l'

_publ_section_title
;
 Reactivity of triphosphinoboranes towards H3B&#x2219;SMe2: Access to
 derivatives of boraphosphacycloalkanes with diversified substituents
;
_journal_name_full 'Dalton Transactions'
_journal_paper_doi 10.1039/D3DT00116D
_journal_year 2023
_chemical_formula_moiety 'C16 H40 B2 P2'
_chemical_formula_sum 'C16 H40 B2 P2'
_chemical_formula_weight 316.04
_space_group_crystal_system monoclinic
_space_group_IT_number 14
_space_group_name_Hall '-P 2ybc'
_space_group_name_H-M_alt 'P 1 21/c 1'
_atom_sites_solution_hydrogens mixed
_atom_sites_solution_primary dual
_atom_sites_solution_secondary difmap
_audit_creation_date 2022-07-22
_audit_creation_method
;
Olex2 1.2
(compiled 2018.05.29 svn.r3508 for OlexSys, GUI svn.r5506)
;
_audit_update_record
;
2022-09-13 deposited with the CCDC.	2023-02-20 downloaded from the CCDC.
;
_cell_angle_alpha 90
_cell_angle_beta 95.505(17)
_cell_angle_gamma 90
_cell_formula_units_Z 2
_cell_length_a 8.1530(17)
_cell_length_b 15.095(3)
_cell_length_c 8.1050(17)
_cell_measurement_reflns_used 1288
_cell_measurement_temperature 120(2)
_cell_measurement_theta_max 25.94
_cell_measurement_theta_min 2.79
_cell_volume 992.9(4)
_computing_cell_refinement 'X-Area Recipe 1.34.0.0 (STOE, 2019)'
_computing_data_collection 'X-Area WinXpose 2.0.22.0 (STOE, 2016)'
_computing_data_reduction 'X-Area Integrate 1.77.0.0 (STOE, 2019) X-Area X-Red32 1.65.0.0 (STOE, 2018)'
_computing_molecular_graphics 'Olex2 (Dolomanov et al., 2009)'
_computing_publication_material 'Olex2 (Dolomanov et al., 2009)'
_computing_structure_refinement 'ShelXL (Sheldrick, 2015)'
_computing_structure_solution 'ShelXT (Sheldrick, 2015)'
_diffrn_ambient_temperature 120.0
_diffrn_detector_area_resol_mean 6.67
_diffrn_measured_fraction_theta_full 0.996
_diffrn_measured_fraction_theta_max 0.994
_diffrn_measurement_device_type 'STOE IPDS 2T'
_diffrn_measurement_method 'rotation method, \w scans'
_diffrn_radiation_type MoK\a
_diffrn_radiation_wavelength 0.71073
_diffrn_reflns_av_R_equivalents 0.0207
_diffrn_reflns_av_unetI/netI 0.0259
_diffrn_reflns_Laue_measured_fraction_full 0.996
_diffrn_reflns_Laue_measured_fraction_max 0.994
_diffrn_reflns_limit_h_max 11
_diffrn_reflns_limit_h_min -11
_diffrn_reflns_limit_k_max 20
_diffrn_reflns_limit_k_min -20
_diffrn_reflns_limit_l_max 10
_diffrn_reflns_limit_l_min -11
_diffrn_reflns_number 6678
_diffrn_reflns_point_group_measured_fraction_full 0.996
_diffrn_reflns_point_group_measured_fraction_max 0.994
_diffrn_reflns_theta_full 25.242
_diffrn_reflns_theta_max 29.165
_diffrn_reflns_theta_min 2.699
_diffrn_source 'GeniX Mo, 0.05 x 0.05 mm2 microfocus'
_exptl_absorpt_coefficient_mu 0.210
_exptl_absorpt_correction_type none
_exptl_crystal_colour colourless
_exptl_crystal_colour_primary colourless
_exptl_crystal_density_diffrn 1.057
_exptl_crystal_density_method 'not measured'
_exptl_crystal_description fragment
_exptl_crystal_F_000 352
_exptl_crystal_size_max 0.24
_exptl_crystal_size_mid 0.13
_exptl_crystal_size_min 0.11
_refine_diff_density_max 0.353
_refine_diff_density_min -0.225
_refine_diff_density_rms 0.048
_refine_ls_extinction_method none
_refine_ls_goodness_of_fit_ref 1.078
_refine_ls_hydrogen_treatment mixed
_refine_ls_matrix_type full
_refine_ls_number_parameters 105
_refine_ls_number_reflns 2665
_refine_ls_number_restraints 0
_refine_ls_restrained_S_all 1.078
_refine_ls_R_factor_all 0.0410
_refine_ls_R_factor_gt 0.0329
_refine_ls_shift/su_max 0.001
_refine_ls_shift/su_mean 0.000
_refine_ls_structure_factor_coef Fsqd
_refine_ls_weighting_details 'w=1/[\s^2^(Fo^2^)+(0.0506P)^2^+0.1627P] where P=(Fo^2^+2Fc^2^)/3'
_refine_ls_weighting_scheme calc
_refine_ls_wR_factor_gt 0.0875
_refine_ls_wR_factor_ref 0.0900
_reflns_Friedel_coverage 0.000
_reflns_number_gt 2193
_reflns_number_total 2665
_reflns_threshold_expression 'I > 2\s(I)'
_cod_data_source_file d3dt00116d2.cif
_cod_data_source_block 1a
_cod_database_code 7712363
_shelx_shelxl_version_number 2018/3
_shelx_space_group_comment
;
The symmetry employed for this shelxl refinement is uniquely defined
by the following loop, which should always be used as a source of
symmetry information in preference to the above space-group names.
They are only intended as comments.
;
_shelx_estimated_absorpt_t_max 0.977
_shelx_estimated_absorpt_t_min 0.951
_olex2_refinement_description
;
1. Fixed Uiso
 At 1.5 times of:
  All C(H,H,H) groups
2.a Idealised Me refined as rotating group:
 C2(H2A,H2B,H2C), C3(H3A,H3B,H3C), C4(H4A,H4B,H4C), C6(H6A,H6B,H6C), C7(H7A,
 H7B,H7C), C8(H8A,H8B,H8C)
;
_olex2_submission_special_instructions 'No special instructions were received'

loop_
_space_group_symop_operation_xyz
'x, y, z'
'-x, y+1/2, -z+1/2'
'-x, -y, -z'
'x, -y-1/2, z-1/2'

loop_
_atom_site_label
_atom_site_type_symbol
_atom_site_fract_x
_atom_site_fract_y
_atom_site_fract_z
_atom_site_U_iso_or_equiv
_atom_site_adp_type
_atom_site_occupancy
_atom_site_site_symmetry_order
_atom_site_calc_flag
_atom_site_refinement_flags_posn
_atom_site_refinement_flags_adp
_atom_site_refinement_flags_occupancy
_atom_site_disorder_assembly
_atom_site_disorder_group
P1 P 0.63329(3) 0.50926(2) 0.12408(3) 0.01483(10) Uani 1 1 d . . . . .
C1 C 0.69912(14) 0.61698(7) 0.23076(15) 0.0194(2) Uani 1 1 d . . . . .
C2 C 0.56247(16) 0.68562(8) 0.19166(17) 0.0257(3) Uani 1 1 d . . . . .
H2A H 0.458743 0.662844 0.226739 0.039 Uiso 1 1 calc GR . . . .
H2B H 0.549289 0.697172 0.072138 0.039 Uiso 1 1 calc GR . . . .
H2C H 0.591975 0.740760 0.251099 0.039 Uiso 1 1 calc GR . . . .
C3 C 0.85537(16) 0.65423(8) 0.16371(18) 0.0273(3) Uani 1 1 d . . . . .
H3A H 0.876733 0.714073 0.207496 0.041 Uiso 1 1 calc GR . . . .
H3B H 0.839554 0.656470 0.042380 0.041 Uiso 1 1 calc GR . . . .
H3C H 0.949348 0.615879 0.198529 0.041 Uiso 1 1 calc GR . . . .
C4 C 0.72378(18) 0.60691(9) 0.41900(16) 0.0296(3) Uani 1 1 d . . . . .
H4A H 0.742058 0.665348 0.470170 0.044 Uiso 1 1 calc GR . . . .
H4B H 0.819653 0.569085 0.449250 0.044 Uiso 1 1 calc GR . . . .
H4C H 0.625458 0.579850 0.458362 0.044 Uiso 1 1 calc GR . . . .
C5 C 0.77444(14) 0.41819(7) 0.21503(14) 0.0187(2) Uani 1 1 d . . . . .
C6 C 0.95624(15) 0.44514(8) 0.23164(16) 0.0242(3) Uani 1 1 d . . . . .
H6A H 0.986683 0.466103 0.124276 0.036 Uiso 1 1 calc GR . . . .
H6B H 1.024421 0.393908 0.267488 0.036 Uiso 1 1 calc GR . . . .
H6C H 0.974042 0.492657 0.313793 0.036 Uiso 1 1 calc GR . . . .
C7 C 0.75860(16) 0.33777(8) 0.09891(16) 0.0245(3) Uani 1 1 d . . . . .
H7A H 0.646890 0.313491 0.096130 0.037 Uiso 1 1 calc GR . . . .
H7B H 0.838557 0.292406 0.139403 0.037 Uiso 1 1 calc GR . . . .
H7C H 0.780249 0.356017 -0.012998 0.037 Uiso 1 1 calc GR . . . .
C8 C 0.72269(17) 0.38757(9) 0.38356(16) 0.0264(3) Uani 1 1 d . . . . .
H8A H 0.739434 0.435998 0.463930 0.040 Uiso 1 1 calc GR . . . .
H8B H 0.789599 0.336477 0.422849 0.040 Uiso 1 1 calc GR . . . .
H8C H 0.606070 0.370719 0.371223 0.040 Uiso 1 1 calc GR . . . .
B1 B 0.39515(16) 0.47792(9) 0.12250(16) 0.0178(2) Uani 1 1 d . . . . .
H1A H 0.3870(17) 0.4052(10) 0.1568(17) 0.023(4) Uiso 1 1 d . . . . .
H1B H 0.3162(19) 0.5232(10) 0.1946(19) 0.028(4) Uiso 1 1 d . . . . .

loop_
_atom_site_aniso_label
_atom_site_aniso_U_11
_atom_site_aniso_U_22
_atom_site_aniso_U_33
_atom_site_aniso_U_23
_atom_site_aniso_U_13
_atom_site_aniso_U_12
P1 0.01477(15) 0.01429(15) 0.01491(15) -0.00026(10) -0.00126(10) 0.00003(10)
C1 0.0204(5) 0.0161(5) 0.0208(6) -0.0033(4) -0.0036(4) 0.0003(4)
C2 0.0271(6) 0.0173(5) 0.0313(7) -0.0054(5) -0.0054(5) 0.0035(5)
C3 0.0239(6) 0.0192(6) 0.0377(8) -0.0013(5) -0.0021(5) -0.0047(5)
C4 0.0401(8) 0.0260(6) 0.0211(6) -0.0062(5) -0.0050(5) 0.0040(6)
C5 0.0186(5) 0.0171(5) 0.0196(5) 0.0011(4) -0.0025(4) 0.0015(4)
C6 0.0191(6) 0.0236(6) 0.0285(7) 0.0000(5) -0.0046(5) 0.0027(5)
C7 0.0260(6) 0.0179(5) 0.0282(7) -0.0023(5) -0.0050(5) 0.0047(5)
C8 0.0308(7) 0.0249(6) 0.0228(6) 0.0068(5) -0.0013(5) 0.0017(5)
B1 0.0174(6) 0.0201(6) 0.0157(6) 0.0004(5) 0.0002(4) -0.0004(5)

loop_
_atom_type_symbol
_atom_type_description
_atom_type_scat_dispersion_real
_atom_type_scat_dispersion_imag
_atom_type_scat_source
C C 0.0033 0.0016 'International Tables Vol C Tables 4.2.6.8 and 6.1.1.4'
H H 0.0000 0.0000 'International Tables Vol C Tables 4.2.6.8 and 6.1.1.4'
B B 0.0013 0.0007 'International Tables Vol C Tables 4.2.6.8 and 6.1.1.4'
P P 0.1023 0.0942 'International Tables Vol C Tables 4.2.6.8 and 6.1.1.4'

loop_
_geom_angle_atom_site_label_1
_geom_angle_atom_site_label_2
_geom_angle_atom_site_label_3
_geom_angle
_geom_angle_site_symmetry_1
_geom_angle_site_symmetry_3
_geom_angle_publ_flag
C1 P1 C5 108.06(5) . . ?
C1 P1 B1 111.95(5) . 3_665 ?
C1 P1 B1 116.03(5) . . ?
C5 P1 B1 117.82(6) . 3_665 ?
C5 P1 B1 112.59(5) . . ?
B1 P1 B1 89.83(6) . 3_665 ?
C2 C1 P1 108.51(8) . . ?
C2 C1 C3 106.86(10) . . ?
C3 C1 P1 111.12(8) . . ?
C4 C1 P1 112.01(8) . . ?
C4 C1 C2 107.30(10) . . ?
C4 C1 C3 110.80(10) . . ?
C1 C2 H2A 109.5 . . ?
C1 C2 H2B 109.5 . . ?
C1 C2 H2C 109.5 . . ?
H2A C2 H2B 109.5 . . ?
H2A C2 H2C 109.5 . . ?
H2B C2 H2C 109.5 . . ?
C1 C3 H3A 109.5 . . ?
C1 C3 H3B 109.5 . . ?
C1 C3 H3C 109.5 . . ?
H3A C3 H3B 109.5 . . ?
H3A C3 H3C 109.5 . . ?
H3B C3 H3C 109.5 . . ?
C1 C4 H4A 109.5 . . ?
C1 C4 H4B 109.5 . . ?
C1 C4 H4C 109.5 . . ?
H4A C4 H4B 109.5 . . ?
H4A C4 H4C 109.5 . . ?
H4B C4 H4C 109.5 . . ?
C6 C5 P1 112.83(8) . . ?
C6 C5 C7 106.75(10) . . ?
C6 C5 C8 110.33(10) . . ?
C7 C5 P1 108.85(8) . . ?
C7 C5 C8 107.02(10) . . ?
C8 C5 P1 110.80(8) . . ?
C5 C6 H6A 109.5 . . ?
C5 C6 H6B 109.5 . . ?
C5 C6 H6C 109.5 . . ?
H6A C6 H6B 109.5 . . ?
H6A C6 H6C 109.5 . . ?
H6B C6 H6C 109.5 . . ?
C5 C7 H7A 109.5 . . ?
C5 C7 H7B 109.5 . . ?
C5 C7 H7C 109.5 . . ?
H7A C7 H7B 109.5 . . ?
H7A C7 H7C 109.5 . . ?
H7B C7 H7C 109.5 . . ?
C5 C8 H8A 109.5 . . ?
C5 C8 H8B 109.5 . . ?
C5 C8 H8C 109.5 . . ?
H8A C8 H8B 109.5 . . ?
H8A C8 H8C 109.5 . . ?
H8B C8 H8C 109.5 . . ?
P1 B1 P1 90.17(6) . 3_665 ?
P1 B1 H1A 107.9(7) . . ?
P1 B1 H1A 109.5(7) 3_665 . ?
P1 B1 H1B 116.9(8) . . ?
P1 B1 H1B 116.0(8) 3_665 . ?
H1A B1 H1B 113.9(10) . . ?

loop_
_geom_bond_atom_site_label_1
_geom_bond_atom_site_label_2
_geom_bond_distance
_geom_bond_site_symmetry_2
_geom_bond_publ_flag
P1 C1 1.8949(12) . ?
P1 C5 1.8960(12) . ?
P1 B1 1.9991(14) 3_665 ?
P1 B1 1.9972(14) . ?
C1 C2 1.5322(16) . ?
C1 C3 1.5385(18) . ?
C1 C4 1.5272(17) . ?
C2 H2A 0.9800 . ?
C2 H2B 0.9800 . ?
C2 H2C 0.9800 . ?
C3 H3A 0.9800 . ?
C3 H3B 0.9800 . ?
C3 H3C 0.9800 . ?
C4 H4A 0.9800 . ?
C4 H4B 0.9800 . ?
C4 H4C 0.9800 . ?
C5 C6 1.5305(16) . ?
C5 C7 1.5339(16) . ?
C5 C8 1.5388(17) . ?
C6 H6A 0.9800 . ?
C6 H6B 0.9800 . ?
C6 H6C 0.9800 . ?
C7 H7A 0.9800 . ?
C7 H7B 0.9800 . ?
C7 H7C 0.9800 . ?
C8 H8A 0.9800 . ?
C8 H8B 0.9800 . ?
C8 H8C 0.9800 . ?
B1 H1A 1.136(14) . ?
B1 H1B 1.138(15) . ?
